data_7248085
loop_
_publ_author_name
'Shore, Madeline C.'
'Nicholas, Aaron D.'
'Vasiliu, Monica'
'Edwards, Kyle C.'
'de Melo, Gabriel F.'
'Bertke, Jeffery A.'
'Dixon, David A.'
'Knope, Karah E.'

_publ_section_title
;
 Structural chemistry of penta- and hexanitrato thorium(iv) complexes
 isolated using N--H donors
;
_journal_issue 10
_journal_name_full CrystEngComm
_journal_page_first 1380
_journal_page_last 1398
_journal_paper_doi 10.1039/D3CE01319G
_journal_volume 26
_journal_year 2024
_chemical_formula_moiety 'N6 O18 Th, 2(C7 H10 N)'
_chemical_formula_sum 'C14 H20 N8 O18 Th'
_chemical_formula_weight 820.42
_space_group_crystal_system monoclinic
_space_group_IT_number 14
_space_group_name_Hall '-P 2yn'
_space_group_name_H-M_alt 'P 1 21/n 1'
_atom_sites_solution_hydrogens mixed
_atom_sites_solution_primary intrinsic
_audit_creation_method SHELXL-2018/3
_audit_update_record
;
2023-09-06 deposited with the CCDC.	2024-02-01 downloaded from the CCDC.
;
_cell_angle_alpha 90
_cell_angle_beta 101.802(2)
_cell_angle_gamma 90
_cell_formula_units_Z 2
_cell_length_a 8.8462(6)
_cell_length_b 13.2604(9)
_cell_length_c 11.0517(7)
_cell_measurement_reflns_used 9973
_cell_measurement_temperature 100(2)
_cell_measurement_theta_max 28.35
_cell_measurement_theta_min 2.43
_cell_volume 1269.00(15)
_computing_cell_refinement 'SAINT V8.37A (Bruker, 2005)'
_computing_data_collection 'APEX3 V2016.5-0 (Bruker, 2016)'
_computing_data_reduction
; 
SAINT V8.37A, XPREP v2014/2, SADABS V2016/2 (Bruker, 2016) 
;
_computing_molecular_graphics 'SHELXLE v932 (Hubschle, 2011)'
_computing_publication_material 'XCIF V2014-2 (Bruker, 2014)'
_computing_structure_refinement 'SHELX-2018-3 (Sheldrick, 2015)'
_computing_structure_solution 'SHELX-2014-5 (Sheldrick, 2015)'
_diffrn_ambient_temperature 100(2)
_diffrn_measured_fraction_theta_full 1.000
_diffrn_measured_fraction_theta_max 0.997
_diffrn_measurement_device_type 'Bruker D8 Quest/Photon 100'
_diffrn_measurement_method 'profile data from \f and \w scans'
_diffrn_radiation_monochromator 'multilayer mirrors'
_diffrn_radiation_source 'microfocus sealed tube'
_diffrn_radiation_type MoK\a
_diffrn_radiation_wavelength 0.71073
_diffrn_reflns_av_R_equivalents 0.0432
_diffrn_reflns_av_unetI/netI 0.0282
_diffrn_reflns_Laue_measured_fraction_full 1.000
_diffrn_reflns_Laue_measured_fraction_max 0.997
_diffrn_reflns_limit_h_max 11
_diffrn_reflns_limit_h_min -11
_diffrn_reflns_limit_k_max 17
_diffrn_reflns_limit_k_min -17
_diffrn_reflns_limit_l_max 14
_diffrn_reflns_limit_l_min -14
_diffrn_reflns_number 19296
_diffrn_reflns_point_group_measured_fraction_full 1.000
_diffrn_reflns_point_group_measured_fraction_max 0.997
_diffrn_reflns_theta_full 25.242
_diffrn_reflns_theta_max 28.374
_diffrn_reflns_theta_min 2.430
_exptl_absorpt_coefficient_mu 5.976
_exptl_absorpt_correction_T_max 0.64724
_exptl_absorpt_correction_T_min 0.38296
_exptl_absorpt_correction_type multi-scan
_exptl_absorpt_process_details 'SADABS V2016/2 (Bruker, 2016)'
_exptl_crystal_colour colourless
_exptl_crystal_density_diffrn 2.147
_exptl_crystal_density_method 'not measured'
_exptl_crystal_description prism
_exptl_crystal_F_000 788
_exptl_crystal_size_max 0.271
_exptl_crystal_size_mid 0.240
_exptl_crystal_size_min 0.117
_refine_diff_density_max 0.439
_refine_diff_density_min -0.523
_refine_diff_density_rms 0.107
_refine_ls_extinction_method none
_refine_ls_goodness_of_fit_ref 1.078
_refine_ls_hydrogen_treatment mixed
_refine_ls_matrix_type full
_refine_ls_number_parameters 192
_refine_ls_number_reflns 3170
_refine_ls_number_restraints 0
_refine_ls_restrained_S_all 1.078
_refine_ls_R_factor_all 0.0324
_refine_ls_R_factor_gt 0.0180
_refine_ls_shift/su_max 0.000
_refine_ls_shift/su_mean 0.000
_refine_ls_structure_factor_coef Fsqd
_refine_ls_weighting_details 'w=1/[\s^2^(Fo^2^)+(0.0095P)^2^+1.1509P] where P=(Fo^2^+2Fc^2^)/3'
_refine_ls_weighting_scheme calc
_refine_ls_wR_factor_gt 0.0362
_refine_ls_wR_factor_ref 0.0399
_reflns_Friedel_coverage 0.000
_reflns_number_gt 2426
_reflns_number_total 3170
_reflns_threshold_expression 'I > 2\s(I)'
_cod_data_source_file d3ce01319g2.cif
_cod_data_source_block B22185_b
_cod_depositor_comments 'Adding full bibliography for 7248080--7248089.cif.'
_cod_original_sg_symbol_H-M 'P 21/n'
_cod_database_code 7248085
_shelx_shelxl_version_number 2018/3
_shelx_space_group_comment
;
The symmetry employed for this shelxl refinement is uniquely defined
by the following loop, which should always be used as a source of
symmetry information in preference to the above space-group names.
They are only intended as comments.
;
_shelx_estimated_absorpt_t_min 0.294
_shelx_estimated_absorpt_t_max 0.542

loop_
_space_group_symop_operation_xyz
'x, y, z'
'-x+1/2, y+1/2, -z+1/2'
'-x, -y, -z'
'x-1/2, -y-1/2, z-1/2'

loop_
_atom_site_label
_atom_site_type_symbol
_atom_site_fract_x
_atom_site_fract_y
_atom_site_fract_z
_atom_site_U_iso_or_equiv
_atom_site_adp_type
_atom_site_occupancy
_atom_site_site_symmetry_order
_atom_site_calc_flag
_atom_site_refinement_flags_posn
_atom_site_refinement_flags_adp
_atom_site_refinement_flags_occupancy
_atom_site_disorder_assembly
_atom_site_disorder_group
Th1 Th 0.500000 0.500000 0.500000 0.00873(4) Uani 1 2 d S . P . .
O11 O 0.5064(2) 0.67421(14) 0.60523(17) 0.0144(4) Uani 1 1 d . . . . .
O12 O 0.7291(2) 0.60900(13) 0.60401(17) 0.0128(4) Uani 1 1 d . . . . .
O13 O 0.7153(2) 0.75743(15) 0.6858(2) 0.0251(5) Uani 1 1 d . . . . .
O21 O 0.4546(2) 0.35433(14) 0.63655(16) 0.0143(4) Uani 1 1 d . . . . .
O22 O 0.5531(2) 0.48645(13) 0.73762(17) 0.0152(4) Uani 1 1 d . . . . .
O23 O 0.4766(2) 0.35957(15) 0.83635(17) 0.0188(4) Uani 1 1 d . . . . .
O31 O 0.2631(2) 0.53040(14) 0.59384(18) 0.0154(4) Uani 1 1 d . . . . .
O32 O 0.2495(2) 0.59398(14) 0.41149(17) 0.0148(4) Uani 1 1 d . . . . .
O33 O 0.0548(2) 0.60969(16) 0.50322(19) 0.0244(5) Uani 1 1 d . . . . .
N11 N 0.6519(3) 0.68372(17) 0.6341(2) 0.0140(5) Uani 1 1 d . . . . .
N21 N 0.4946(3) 0.39825(17) 0.7409(2) 0.0132(5) Uani 1 1 d . . . . .
N31 N 0.1834(3) 0.57913(17) 0.5035(2) 0.0138(5) Uani 1 1 d . . . . .
N41 N 0.9975(3) 0.5366(2) 0.7766(2) 0.0199(6) Uani 1 1 d . . . . .
H41A H 0.915(4) 0.538(3) 0.733(3) 0.030 Uiso 1 1 d . U . . .
C41 C 1.0339(3) 0.4527(2) 0.8459(3) 0.0187(6) Uani 1 1 d . . . . .
H41 H 0.966003 0.396428 0.835425 0.022 Uiso 1 1 calc R U . . .
C42 C 1.1699(3) 0.4497(2) 0.9314(3) 0.0156(6) Uani 1 1 d . . . . .
C43 C 1.2673(3) 0.5342(2) 0.9390(3) 0.0158(6) Uani 1 1 d . . . . .
H43 H 1.363042 0.533332 0.996629 0.019 Uiso 1 1 calc R U . . .
C44 C 1.2287(3) 0.6188(2) 0.8656(3) 0.0153(6) Uani 1 1 d . . . . .
C45 C 1.0870(3) 0.6183(2) 0.7845(3) 0.0192(6) Uani 1 1 d . . . . .
H45 H 1.053735 0.675758 0.734847 0.023 Uiso 1 1 calc R U . . .
C46 C 1.2155(4) 0.3589(2) 1.0124(3) 0.0220(7) Uani 1 1 d . . . . .
H46A H 1.122476 0.325549 1.027900 0.033 Uiso 1 1 calc R U . . .
H46B H 1.280127 0.380289 1.091080 0.033 Uiso 1 1 calc R U . . .
H46C H 1.273532 0.311861 0.970834 0.033 Uiso 1 1 calc R U . . .
C47 C 1.3363(3) 0.7063(2) 0.8705(3) 0.0202(6) Uani 1 1 d . . . . .
H47A H 1.425514 0.686341 0.836117 0.030 Uiso 1 1 calc R U . . .
H47B H 1.371540 0.727681 0.956584 0.030 Uiso 1 1 calc R U . . .
H47C H 1.282441 0.762328 0.822137 0.030 Uiso 1 1 calc R U . . .

loop_
_atom_site_aniso_label
_atom_site_aniso_U_11
_atom_site_aniso_U_22
_atom_site_aniso_U_33
_atom_site_aniso_U_23
_atom_site_aniso_U_13
_atom_site_aniso_U_12
Th1 0.00743(6) 0.01006(6) 0.00801(6) -0.00009(6) -0.00002(4) 0.00073(6)
O11 0.0101(10) 0.0165(10) 0.0155(10) -0.0024(8) 0.0002(8) 0.0010(8)
O12 0.0105(10) 0.0117(9) 0.0150(10) -0.0028(8) -0.0001(8) 0.0026(7)
O13 0.0224(12) 0.0182(11) 0.0323(13) -0.0124(9) 0.0001(10) -0.0059(9)
O21 0.0172(10) 0.0150(10) 0.0091(9) -0.0020(8) -0.0006(8) -0.0016(8)
O22 0.0153(10) 0.0150(11) 0.0145(9) 0.0002(8) 0.0009(7) -0.0033(8)
O23 0.0244(11) 0.0215(11) 0.0109(10) 0.0055(8) 0.0041(8) -0.0023(9)
O31 0.0127(10) 0.0201(10) 0.0125(10) 0.0002(8) 0.0003(8) 0.0034(8)
O32 0.0130(10) 0.0175(10) 0.0149(10) 0.0025(8) 0.0051(8) 0.0025(8)
O33 0.0113(10) 0.0312(13) 0.0305(13) 0.0006(10) 0.0040(9) 0.0113(9)
N11 0.0153(12) 0.0140(11) 0.0116(11) 0.0007(9) 0.0000(9) 0.0003(9)
N21 0.0098(11) 0.0147(11) 0.0142(12) -0.0010(9) 0.0000(9) 0.0014(9)
N31 0.0108(12) 0.0146(12) 0.0150(12) -0.0034(9) 0.0006(9) 0.0018(9)
N41 0.0133(13) 0.0284(13) 0.0158(14) -0.0069(11) -0.0020(10) 0.0048(11)
C41 0.0157(15) 0.0220(16) 0.0184(15) -0.0066(13) 0.0035(12) -0.0017(12)
C42 0.0154(15) 0.0177(15) 0.0141(14) -0.0024(12) 0.0036(11) 0.0021(12)
C43 0.0128(14) 0.0194(13) 0.0145(14) -0.0026(11) 0.0011(11) 0.0030(11)
C44 0.0175(15) 0.0163(14) 0.0136(14) -0.0028(11) 0.0066(11) 0.0020(11)
C45 0.0227(16) 0.0187(15) 0.0159(15) -0.0027(12) 0.0030(12) 0.0054(12)
C46 0.0243(17) 0.0186(15) 0.0219(16) 0.0008(12) 0.0017(13) -0.0029(13)
C47 0.0217(16) 0.0171(14) 0.0226(16) 0.0015(12) 0.0062(13) 0.0007(12)

loop_
_atom_type_symbol
_atom_type_description
_atom_type_scat_dispersion_real
_atom_type_scat_dispersion_imag
_atom_type_scat_source
C C 0.0033 0.0016 'International Tables Vol C Tables 4.2.6.8 and 6.1.1.4'
H H 0.0000 0.0000 'International Tables Vol C Tables 4.2.6.8 and 6.1.1.4'
N N 0.0061 0.0033 'International Tables Vol C Tables 4.2.6.8 and 6.1.1.4'
O O 0.0106 0.0060 'International Tables Vol C Tables 4.2.6.8 and 6.1.1.4'
Th Th -7.2400 8.8979 'International Tables Vol C Tables 4.2.6.8 and 6.1.1.4'

loop_
_exptl_crystal_face_index_h
_exptl_crystal_face_index_k
_exptl_crystal_face_index_l
_exptl_crystal_face_perp_dist
0.00 -1.00 0.00 0.0650
0.00 1.00 0.00 0.1090
1.00 3.00 -2.00 0.1110
-1.00 3.00 1.00 0.1100
0.00 -2.00 1.00 0.0850
0.00 3.00 -2.00 0.1120
1.00 -3.00 1.00 0.0500
1.00 -3.00 2.00 0.0590
-2.00 3.00 1.00 0.1120
0.00 1.00 -2.00 0.1010
2.00 -2.00 3.00 0.0500
-2.00 2.00 -3.00 0.0730
-1.00 1.00 -3.00 0.0700
-3.00 2.00 -3.00 0.0680
-2.00 1.00 -1.00 0.0670
2.00 0.00 3.00 0.0660
-2.00 0.00 -3.00 0.0430
2.00 0.00 1.00 0.0780
-3.00 1.00 1.00 0.0960
-1.00 -1.00 -3.00 0.0500
-3.00 -1.00 -3.00 0.0330
0.00 1.00 2.00 0.1110
0.00 -2.00 -3.00 0.0590
1.00 1.00 1.00 0.0720
3.00 -3.00 2.00 0.0410

loop_
_geom_angle_atom_site_label_1
_geom_angle_atom_site_label_2
_geom_angle_atom_site_label_3
_geom_angle
_geom_angle_site_symmetry_1
_geom_angle_site_symmetry_3
_geom_angle_publ_flag
O21 Th1 O21 180.0 3_666 . ?
O21 Th1 O31 111.41(6) 3_666 . ?
O21 Th1 O31 68.59(6) . . ?
O21 Th1 O31 68.59(6) 3_666 3_666 ?
O21 Th1 O31 111.41(6) . 3_666 ?
O31 Th1 O31 180.0 . 3_666 ?
O21 Th1 O32 111.65(6) 3_666 3_666 ?
O21 Th1 O32 68.35(6) . 3_666 ?
O31 Th1 O32 129.86(6) . 3_666 ?
O31 Th1 O32 50.14(6) 3_666 3_666 ?
O21 Th1 O32 68.35(6) 3_666 . ?
O21 Th1 O32 111.65(6) . . ?
O31 Th1 O32 50.14(6) . . ?
O31 Th1 O32 129.86(6) 3_666 . ?
O32 Th1 O32 180.0 3_666 . ?
O21 Th1 O12 111.73(6) 3_666 3_666 ?
O21 Th1 O12 68.27(6) . 3_666 ?
O31 Th1 O12 68.39(6) . 3_666 ?
O31 Th1 O12 111.61(6) 3_666 3_666 ?
O32 Th1 O12 116.16(6) 3_666 3_666 ?
O32 Th1 O12 63.84(6) . 3_666 ?
O21 Th1 O12 68.27(6) 3_666 . ?
O21 Th1 O12 111.73(6) . . ?
O31 Th1 O12 111.61(6) . . ?
O31 Th1 O12 68.39(6) 3_666 . ?
O32 Th1 O12 63.84(6) 3_666 . ?
O32 Th1 O12 116.16(6) . . ?
O12 Th1 O12 180.0 3_666 . ?
O21 Th1 O22 129.94(6) 3_666 . ?
O21 Th1 O22 50.06(6) . . ?
O31 Th1 O22 65.84(6) . . ?
O31 Th1 O22 114.16(6) 3_666 . ?
O32 Th1 O22 67.25(6) 3_666 . ?
O32 Th1 O22 112.75(6) . . ?
O12 Th1 O22 112.35(6) 3_666 . ?
O12 Th1 O22 67.65(6) . . ?
O21 Th1 O22 50.06(6) 3_666 3_666 ?
O21 Th1 O22 129.94(6) . 3_666 ?
O31 Th1 O22 114.16(6) . 3_666 ?
O31 Th1 O22 65.85(6) 3_666 3_666 ?
O32 Th1 O22 112.76(6) 3_666 3_666 ?
O32 Th1 O22 67.24(6) . 3_666 ?
O12 Th1 O22 67.65(6) 3_666 3_666 ?
O12 Th1 O22 112.35(6) . 3_666 ?
O22 Th1 O22 179.999(15) . 3_666 ?
O21 Th1 O11 113.92(6) 3_666 3_666 ?
O21 Th1 O11 66.08(6) . 3_666 ?
O31 Th1 O11 112.34(6) . 3_666 ?
O31 Th1 O11 67.66(6) 3_666 3_666 ?
O32 Th1 O11 70.94(6) 3_666 3_666 ?
O32 Th1 O11 109.06(6) . 3_666 ?
O12 Th1 O11 49.51(6) 3_666 3_666 ?
O12 Th1 O11 130.49(6) . 3_666 ?
O22 Th1 O11 112.28(6) . 3_666 ?
O22 Th1 O11 67.72(6) 3_666 3_666 ?
O21 Th1 O11 66.08(6) 3_666 . ?
O21 Th1 O11 113.92(6) . . ?
O31 Th1 O11 67.66(6) . . ?
O31 Th1 O11 112.34(6) 3_666 . ?
O32 Th1 O11 109.06(6) 3_666 . ?
O32 Th1 O11 70.94(6) . . ?
O12 Th1 O11 130.49(6) 3_666 . ?
O12 Th1 O11 49.51(6) . . ?
O22 Th1 O11 67.72(6) . . ?
O22 Th1 O11 112.28(6) 3_666 . ?
O11 Th1 O11 180.00(8) 3_666 . ?
N11 O11 Th1 97.46(14) . . ?
N11 O12 Th1 97.91(14) . . ?
N21 O21 Th1 98.16(14) . . ?
N21 O22 Th1 95.84(14) . . ?
N31 O31 Th1 97.47(14) . . ?
N31 O32 Th1 96.95(14) . . ?
O13 N11 O11 123.2(2) . . ?
O13 N11 O12 121.7(2) . . ?
O11 N11 O12 115.1(2) . . ?
O13 N11 Th1 178.33(19) . . ?
O11 N11 Th1 57.95(12) . . ?
O12 N11 Th1 57.16(12) . . ?
O23 N21 O21 122.1(2) . . ?
O23 N21 O22 122.4(2) . . ?
O21 N21 O22 115.5(2) . . ?
O23 N21 Th1 173.33(18) . . ?
O21 N21 Th1 56.90(12) . . ?
O22 N21 Th1 58.94(12) . . ?
O33 N31 O31 122.8(2) . . ?
O33 N31 O32 121.7(2) . . ?
O31 N31 O32 115.4(2) . . ?
O33 N31 Th1 178.76(19) . . ?
O31 N31 Th1 57.61(12) . . ?
O32 N31 Th1 57.82(12) . . ?
C45 N41 C41 124.1(3) . . ?
C45 N41 H41A 119(3) . . ?
C41 N41 H41A 116(3) . . ?
N41 C41 C42 119.2(3) . . ?
N41 C41 H41 120.4 . . ?
C42 C41 H41 120.4 . . ?
C41 C42 C43 117.3(3) . . ?
C41 C42 C46 121.6(3) . . ?
C43 C42 C46 121.1(3) . . ?
C44 C43 C42 122.4(3) . . ?
C44 C43 H43 118.8 . . ?
C42 C43 H43 118.8 . . ?
C45 C44 C43 117.2(3) . . ?
C45 C44 C47 120.9(3) . . ?
C43 C44 C47 121.9(3) . . ?
N41 C45 C44 119.6(3) . . ?
N41 C45 H45 120.2 . . ?
C44 C45 H45 120.2 . . ?
C42 C46 H46A 109.5 . . ?
C42 C46 H46B 109.5 . . ?
H46A C46 H46B 109.5 . . ?
C42 C46 H46C 109.5 . . ?
H46A C46 H46C 109.5 . . ?
H46B C46 H46C 109.5 . . ?
C44 C47 H47A 109.5 . . ?
C44 C47 H47B 109.5 . . ?
H47A C47 H47B 109.5 . . ?
C44 C47 H47C 109.5 . . ?
H47A C47 H47C 109.5 . . ?
H47B C47 H47C 109.5 . . ?

loop_
_geom_bond_atom_site_label_1
_geom_bond_atom_site_label_2
_geom_bond_distance
_geom_bond_site_symmetry_2
_geom_bond_publ_flag
Th1 O21 2.5334(18) 3_666 ?
Th1 O21 2.5335(18) . ?
Th1 O31 2.5535(19) . ?
Th1 O31 2.5535(19) 3_666 ?
Th1 O32 2.5565(19) 3_666 ?
Th1 O32 2.5565(19) . ?
Th1 O12 2.5619(18) 3_666 ?
Th1 O12 2.5620(18) . ?
Th1 O22 2.5778(19) . ?
Th1 O22 2.5778(19) 3_666 ?
Th1 O11 2.5817(19) 3_666 ?
Th1 O11 2.5817(19) . ?
O11 N11 1.268(3) . ?
O12 N11 1.285(3) . ?
O13 N11 1.210(3) . ?
O21 N21 1.276(3) . ?
O22 N21 1.282(3) . ?
O23 N21 1.213(3) . ?
O31 N31 1.274(3) . ?
O32 N31 1.287(3) . ?
O33 N31 1.207(3) . ?
N41 C45 1.335(4) . ?
N41 C41 1.352(4) . ?
N41 H41A 0.79(4) . ?
C41 C42 1.370(4) . ?
C41 H41 0.9500 . ?
C42 C43 1.405(4) . ?
C42 C46 1.505(4) . ?
C43 C44 1.386(4) . ?
C43 H43 0.9500 . ?
C44 C45 1.383(4) . ?
C44 C47 1.495(4) . ?
C45 H45 0.9500 . ?
C46 H46A 0.9800 . ?
C46 H46B 0.9800 . ?
C46 H46C 0.9800 . ?
C47 H47A 0.9800 . ?
C47 H47B 0.9800 . ?
C47 H47C 0.9800 . ?

loop_
_geom_hbond_atom_site_label_D
_geom_hbond_atom_site_label_H
_geom_hbond_atom_site_label_A
_geom_hbond_distance_DH
_geom_hbond_distance_HA
_geom_hbond_distance_DA
_geom_hbond_angle_DHA
_geom_hbond_site_symmetry_A
_geom_hbond_publ_flag
N41 H41A O12 0.79(4) 2.16(4) 2.889(3) 153(4) . yes
N41 H41A O32 0.79(4) 2.60(4) 3.199(3) 134(3) 3_666 yes
